data_2226598
loop_
_publ_author_name
'Cai, Ying'

_publ_section_title
;
 1-Cyanomethyl-4-aza-1-azoniabicyclo[2.2.2]octane bromide dihydrate
;
_journal_coeditor_code NC2186
_journal_issue 7
_journal_name_full 'Acta Crystallographica Section E'
_journal_page_first o1527
_journal_paper_doi 10.1107/S1600536810019926
_journal_volume 66
_journal_year 2010
_chemical_formula_iupac 'C8 H14 N3 +, Br -, 2H2 O'
_chemical_formula_moiety 'C8 H14 N3 +, Br -, 2(H2 O)'
_chemical_formula_sum 'C8 H18 Br N3 O2'
_chemical_formula_weight 268.16
_chemical_name_systematic
;
1-Cyanomethyl-4-aza-1-azoniabicyclo[2.2.2]octane bromide dihydrate
;
_space_group_IT_number 19
_symmetry_cell_setting orthorhombic
_symmetry_space_group_name_Hall 'P 2ac 2ab'
_symmetry_space_group_name_H-M 'P 21 21 21'
_atom_sites_solution_hydrogens geom
_atom_sites_solution_primary direct
_atom_sites_solution_secondary difmap
_audit_creation_method SHELXL-97
_cell_angle_alpha 90.00
_cell_angle_beta 90.00
_cell_angle_gamma 90.00
_cell_formula_units_Z 4
_cell_length_a 7.461(5)
_cell_length_b 12.008(7)
_cell_length_c 13.236(8)
_cell_measurement_reflns_used 3350
_cell_measurement_temperature 293(2)
_cell_measurement_theta_max 55.21
_cell_measurement_theta_min 6.28
_cell_volume 1185.8(13)
_computing_cell_refinement 'CrystalClear (Rigaku, 2005)'
_computing_data_collection 'CrystalClear (Rigaku, 2005)'
_computing_data_reduction 'CrystalClear (Rigaku, 2005)'
_computing_molecular_graphics 'SHELXTL (Sheldrick, 2008)'
_computing_publication_material 'SHELXL97 (Sheldrick, 2008)'
_computing_structure_refinement 'SHELXL97 (Sheldrick, 2008)'
_computing_structure_solution 'SHELXS97 (Sheldrick, 2008)'
_diffrn_ambient_temperature 293(2)
_diffrn_detector_area_resol_mean 13.6620
_diffrn_measured_fraction_theta_full 0.998
_diffrn_measured_fraction_theta_max 0.998
_diffrn_measurement_device_type 'Rigaku Mercury CCD'
_diffrn_measurement_method \w
_diffrn_radiation_monochromator graphite
_diffrn_radiation_source 'fine-focus sealed tube'
_diffrn_radiation_type MoK\a
_diffrn_radiation_wavelength 0.71073
_diffrn_reflns_av_R_equivalents 0.0727
_diffrn_reflns_av_sigmaI/netI 0.0546
_diffrn_reflns_limit_h_max 9
_diffrn_reflns_limit_h_min -9
_diffrn_reflns_limit_k_max 15
_diffrn_reflns_limit_k_min -15
_diffrn_reflns_limit_l_max 17
_diffrn_reflns_limit_l_min -17
_diffrn_reflns_number 13047
_diffrn_reflns_theta_full 27.46
_diffrn_reflns_theta_max 27.46
_diffrn_reflns_theta_min 3.08
_exptl_absorpt_coefficient_mu 3.450
_exptl_absorpt_correction_T_max 1.0000
_exptl_absorpt_correction_T_min 0.7011
_exptl_absorpt_correction_type multi-scan
_exptl_absorpt_process_details '(CrystalClear; Rigaku, 2005)'
_exptl_crystal_colour colourless
_exptl_crystal_density_diffrn 1.502
_exptl_crystal_density_method 'not measured'
_exptl_crystal_description prism
_exptl_crystal_F_000 552
_exptl_crystal_size_max 0.20
_exptl_crystal_size_mid 0.20
_exptl_crystal_size_min 0.20
_refine_diff_density_max 0.288
_refine_diff_density_min -0.286
_refine_ls_abs_structure_details 'Flack (1983), 1134 Friedel pairs'
_refine_ls_abs_structure_Flack 0.033(14)
_refine_ls_extinction_coef 0.0055(11)
_refine_ls_extinction_expression Fc^*^=kFc[1+0.001xFc^2^\l^3^/sin(2\q)]^-1/4^
_refine_ls_extinction_method 'SHELXL97 (Sheldrick, 2008)'
_refine_ls_goodness_of_fit_ref 1.014
_refine_ls_hydrogen_treatment constr
_refine_ls_matrix_type full
_refine_ls_number_parameters 140
_refine_ls_number_reflns 2711
_refine_ls_number_restraints 101
_refine_ls_restrained_S_all 1.002
_refine_ls_R_factor_all 0.0547
_refine_ls_R_factor_gt 0.0408
_refine_ls_shift/su_max 0.000
_refine_ls_shift/su_mean 0.000
_refine_ls_structure_factor_coef Fsqd
_refine_ls_weighting_details 'calc w=1/[\s^2^(Fo^2^)+(0.0275P)^2^+0.0000P] where P=(Fo^2^+2Fc^2^)/3'
_refine_ls_weighting_scheme calc
_refine_ls_wR_factor_gt 0.0724
_refine_ls_wR_factor_ref 0.0774
_reflns_number_gt 2219
_reflns_number_total 2711
_reflns_threshold_expression I>2sigma(I)
_cod_data_source_file nc2186.cif
_cod_data_source_block I
_cod_database_code 2226598
_cod_database_fobs_code 2226598

loop_
_symmetry_equiv_pos_as_xyz
'x, y, z'
'-x+1/2, -y, z+1/2'
'x+1/2, -y+1/2, -z'
'-x, y+1/2, -z+1/2'

loop_
_atom_site_type_symbol
_atom_site_label
_atom_site_fract_x
_atom_site_fract_y
_atom_site_fract_z
_atom_site_U_iso_or_equiv
_atom_site_adp_type
_atom_site_calc_flag
_atom_site_refinement_flags
_atom_site_occupancy
_atom_site_disorder_assembly
_atom_site_disorder_group
N N1 0.3080(4) 0.2169(2) 0.79551(19) 0.0332(7) Uani d U 1 B .
C C1 0.3169(6) 0.2800(3) 0.8942(3) 0.0470(10) Uani d U 1 . .
H H1A 0.3725 0.2343 0.9458 0.056 Uiso calc R 1 . .
H H1B 0.1972 0.2997 0.9165 0.056 Uiso calc R 1 . .
C C2 0.4287(6) 0.3857(3) 0.8761(3) 0.0623(11) Uani d U 1 B .
H H2A 0.3617 0.4499 0.8995 0.075 Uiso calc R 1 . .
H H2B 0.5381 0.3812 0.9154 0.075 Uiso calc RD 1 . .
C C3 0.2110(6) 0.2873(3) 0.7178(3) 0.0640(13) Uani d DU 1 . .
H H3A 0.0839 0.2899 0.7330 0.077 Uiso calc PR 0.70 A 1
H H3B 0.2262 0.2556 0.6509 0.077 Uiso calc PR 0.70 A 1
H H3C 0.1046 0.3208 0.7470 0.077 Uiso calc PR 0.30 A 2
H H3D 0.1755 0.2422 0.6604 0.077 Uiso calc PR 0.30 A 2
C C4 0.2926(10) 0.4068(6) 0.7216(5) 0.053(2) Uani d PDU 0.70 B 1
H H4A 0.3034 0.4364 0.6536 0.063 Uiso calc PR 0.70 B 1
H H4B 0.2148 0.4557 0.7600 0.063 Uiso calc PR 0.70 B 1
C C4' 0.349(2) 0.3801(15) 0.6842(12) 0.078(8) Uani d PDU 0.30 B 2
H H4C 0.4151 0.3555 0.6253 0.093 Uiso calc PR 0.30 B 2
H H4D 0.2852 0.4480 0.6669 0.093 Uiso calc PR 0.30 B 2
C C5 0.4948(6) 0.1953(3) 0.7609(4) 0.0645(12) Uani d DU 1 . .
H H5A 0.4948 0.1434 0.7048 0.077 Uiso calc PR 0.70 B 1
H H5B 0.5654 0.1638 0.8154 0.077 Uiso calc PR 0.70 B 1
H H5C 0.4924 0.1661 0.6926 0.077 Uiso calc PR 0.30 B 2
H H5D 0.5497 0.1398 0.8042 0.077 Uiso calc PR 0.30 B 2
C C6 0.5746(11) 0.3096(5) 0.7274(8) 0.0645(12) Uani d PDU 0.70 B 1
H H6A 0.6987 0.3144 0.7489 0.077 Uiso calc PR 0.70 B 1
H H6B 0.5718 0.3148 0.6543 0.077 Uiso calc PR 0.70 B 1
C C6' 0.6115(17) 0.3066(10) 0.7634(12) 0.078(8) Uani d PDU 0.30 B 2
H H6C 0.6908 0.3071 0.8215 0.094 Uiso calc PRD 0.30 B 2
H H6D 0.6830 0.3135 0.7025 0.094 Uiso calc PR 0.30 B 2
N N2 0.4744(4) 0.4012(3) 0.7705(3) 0.0493(8) Uani d DU 1 . .
C C7 0.2164(5) 0.1068(3) 0.8091(3) 0.0435(9) Uani d U 1 . .
H H7A 0.2139 0.0676 0.7450 0.052 Uiso calc R 1 B .
H H7B 0.2836 0.0619 0.8568 0.052 Uiso calc R 1 . .
C C8 0.0335(6) 0.1213(3) 0.8459(3) 0.0488(10) Uani d U 1 B .
N N3 -0.1082(6) 0.1335(3) 0.8753(3) 0.0724(11) Uani d U 1 . .
Br Br1 0.08721(5) -0.01932(3) 0.56114(3) 0.05169(15) Uani d U 1 . .
O O1 0.4108(4) 0.1366(2) 0.4565(2) 0.0779(9) Uani d U 1 . .
H H1O1 0.3519 0.0980 0.4953 0.117 Uiso d R 1 . .
H H2O1 0.4970 0.1418 0.4946 0.117 Uiso d R 1 . .
O O2 0.2440(4) 0.3445(2) 0.4497(2) 0.0736(9) Uani d U 1 . .
H H1O2 0.2887 0.2823 0.4448 0.110 Uiso d R 1 . .
H H2O2 0.3207 0.3932 0.4458 0.110 Uiso d R 1 . .

loop_
_atom_site_aniso_label
_atom_site_aniso_U_11
_atom_site_aniso_U_22
_atom_site_aniso_U_33
_atom_site_aniso_U_12
_atom_site_aniso_U_13
_atom_site_aniso_U_23
N1 0.0371(15) 0.0258(15) 0.0368(16) 0.0016(13) -0.0012(12) -0.0057(12)
C1 0.061(3) 0.042(2) 0.038(2) -0.0100(19) 0.0000(18) -0.0081(16)
C2 0.063(3) 0.049(2) 0.074(3) -0.022(3) 0.012(3) -0.017(2)
C3 0.079(3) 0.056(3) 0.057(2) -0.013(3) -0.027(2) 0.021(2)
C4 0.070(4) 0.044(4) 0.044(4) 0.010(3) 0.003(3) 0.012(3)
C4' 0.12(2) 0.036(10) 0.081(15) -0.034(12) -0.028(13) 0.018(10)
C5 0.051(2) 0.041(2) 0.101(3) 0.0023(19) 0.032(2) -0.009(2)
C6 0.051(2) 0.041(2) 0.101(3) 0.0023(19) 0.032(2) -0.009(2)
C6' 0.076(13) 0.085(13) 0.072(13) -0.067(12) 0.050(10) -0.046(10)
N2 0.0519(19) 0.0353(17) 0.061(2) -0.0021(15) 0.0030(16) 0.0087(16)
C7 0.051(2) 0.0298(19) 0.049(2) -0.0041(18) 0.0025(19) 0.0010(16)
C8 0.052(3) 0.042(2) 0.052(2) -0.0124(19) -0.0037(19) -0.0013(18)
N3 0.058(3) 0.072(3) 0.087(3) -0.014(2) 0.004(2) -0.012(2)
Br1 0.0441(2) 0.0516(2) 0.0595(2) 0.00308(19) -0.00010(19) -0.00776(18)
O1 0.0656(19) 0.0689(19) 0.099(2) 0.0058(19) -0.008(2) 0.0238(17)
O2 0.0561(18) 0.0486(17) 0.116(3) -0.0053(15) -0.009(2) 0.0014(18)

loop_
_atom_type_symbol
_atom_type_description
_atom_type_scat_dispersion_real
_atom_type_scat_dispersion_imag
_atom_type_scat_source
C C 0.0033 0.0016 'International Tables Vol C Tables 4.2.6.8 and 6.1.1.4'
H H 0.0000 0.0000 'International Tables Vol C Tables 4.2.6.8 and 6.1.1.4'
Br Br -0.2901 2.4595 'International Tables Vol C Tables 4.2.6.8 and 6.1.1.4'
N N 0.0061 0.0033 'International Tables Vol C Tables 4.2.6.8 and 6.1.1.4'
O O 0.0106 0.0060 'International Tables Vol C Tables 4.2.6.8 and 6.1.1.4'

loop_
_geom_angle_atom_site_label_1
_geom_angle_atom_site_label_2
_geom_angle_atom_site_label_3
_geom_angle_site_symmetry_1
_geom_angle_site_symmetry_3
_geom_angle
_geom_angle_publ_flag
C5 N1 C7 . . 108.0(3) ?
C5 N1 C1 . . 108.2(3) ?
C7 N1 C1 . . 111.0(3) ?
C5 N1 C3 . . 109.6(3) ?
C7 N1 C3 . . 110.8(3) ?
C1 N1 C3 . . 109.2(3) ?
N1 C1 C2 . . 107.6(3) ?
N1 C1 H1A . . 110.2 ?
C2 C1 H1A . . 110.2 ?
N1 C1 H1B . . 110.2 ?
C2 C1 H1B . . 110.2 ?
H1A C1 H1B . . 108.5 ?
N2 C2 C1 . . 112.6(3) ?
N2 C2 H2A . . 109.1 ?
C1 C2 H2A . . 109.1 ?
N2 C2 H2B . . 109.1 ?
C1 C2 H2B . . 109.1 ?
H2A C2 H2B . . 107.8 ?
N1 C3 C4 . . 107.7(4) ?
N1 C3 C4' . . 105.9(7) ?
C4 C3 C4' . . 26.6(8) ?
N1 C3 H3A . . 110.2 ?
C4 C3 H3A . . 110.2 ?
C4' C3 H3A . . 132.1 ?
N1 C3 H3B . . 110.2 ?
C4 C3 H3B . . 110.2 ?
C4' C3 H3B . . 86.8 ?
H3A C3 H3B . . 108.5 ?
N1 C3 H3C . . 110.6 ?
C4 C3 H3C . . 85.7 ?
C4' C3 H3C . . 110.6 ?
H3A C3 H3C . . 26.3 ?
H3B C3 H3C . . 128.5 ?
N1 C3 H3D . . 110.6 ?
C4 C3 H3D . . 130.2 ?
C4' C3 H3D . . 110.6 ?
H3A C3 H3D . . 85.1 ?
H3B C3 H3D . . 25.6 ?
H3C C3 H3D . . 108.7 ?
N2 C4 C3 . . 109.0(5) ?
N2 C4 H4A . . 109.9 ?
C3 C4 H4A . . 109.9 ?
N2 C4 H4B . . 109.9 ?
C3 C4 H4B . . 109.9 ?
H4A C4 H4B . . 108.3 ?
N2 C4' C3 . . 108.2(9) ?
N2 C4' H4C . . 110.1 ?
C3 C4' H4C . . 110.1 ?
N2 C4' H4D . . 110.1 ?
C3 C4' H4D . . 110.1 ?
H4C C4' H4D . . 108.4 ?
N1 C5 C6 . . 106.9(4) ?
N1 C5 C6' . . 111.0(5) ?
C6 C5 C6' . . 20.1(9) ?
N1 C5 H5A . . 110.3 ?
C6 C5 H5A . . 110.3 ?
C6' C5 H5A . . 123.7 ?
N1 C5 H5B . . 110.3 ?
C6 C5 H5B . . 110.3 ?
C6' C5 H5B . . 90.9 ?
H5A C5 H5B . . 108.6 ?
N1 C5 H5C . . 109.4 ?
C6 C5 H5C . . 93.5 ?
C6' C5 H5C . . 109.4 ?
H5A C5 H5C . . 18.8 ?
H5B C5 H5C . . 124.1 ?
N1 C5 H5D . . 109.4 ?
C6 C5 H5D . . 127.7 ?
C6' C5 H5D . . 109.4 ?
H5A C5 H5D . . 90.6 ?
H5B C5 H5D . . 20.4 ?
H5C C5 H5D . . 108.0 ?
N2 C6 C5 . . 111.1(5) ?
N2 C6 H6A . . 109.4 ?
C5 C6 H6A . . 109.4 ?
N2 C6 H6B . . 109.4 ?
C5 C6 H6B . . 109.4 ?
H6A C6 H6B . . 108.0 ?
N2 C6' C5 . . 104.9(8) ?
N2 C6' H6C . . 110.8 ?
C5 C6' H6C . . 110.8 ?
N2 C6' H6D . . 110.8 ?
C5 C6' H6D . . 110.8 ?
H6C C6' H6D . . 108.8 ?
C6 N2 C2 . . 113.8(5) ?
C6 N2 C4' . . 84.0(10) ?
C2 N2 C4' . . 124.4(7) ?
C6 N2 C4 . . 109.2(5) ?
C2 N2 C4 . . 102.0(4) ?
C4' N2 C4 . . 27.8(9) ?
C6 N2 C6' . . 21.1(8) ?
C2 N2 C6' . . 96.9(6) ?
C4' N2 C6' . . 104.3(10) ?
C4 N2 C6' . . 127.5(6) ?
C8 C7 N1 . . 111.2(3) ?
C8 C7 H7A . . 109.4 ?
N1 C7 H7A . . 109.4 ?
C8 C7 H7B . . 109.4 ?
N1 C7 H7B . . 109.4 ?
H7A C7 H7B . . 108.0 ?
N3 C8 C7 . . 179.2(5) ?
H1O1 O1 H2O1 . . 94.5 ?
H1O2 O2 H2O2 . . 111.1 ?

loop_
_geom_bond_atom_site_label_1
_geom_bond_atom_site_label_2
_geom_bond_site_symmetry_2
_geom_bond_distance
_geom_bond_publ_flag
N1 C5 . 1.490(5) ?
N1 C7 . 1.499(4) ?
N1 C1 . 1.511(4) ?
N1 C3 . 1.515(5) ?
C1 C2 . 1.538(5) ?
C1 H1A . 0.9700 ?
C1 H1B . 0.9700 ?
C2 N2 . 1.451(5) ?
C2 H2A . 0.9700 ?
C2 H2B . 0.9700 ?
C3 C4 . 1.560(8) ?
C3 C4' . 1.579(14) ?
C3 H3A . 0.9700 ?
C3 H3B . 0.9700 ?
C3 H3C . 0.9700 ?
C3 H3D . 0.9700 ?
C4 N2 . 1.504(8) ?
C4 H4A . 0.9700 ?
C4 H4B . 0.9700 ?
C4' N2 . 1.500(14) ?
C4' H4C . 0.9700 ?
C4' H4D . 0.9700 ?
C5 C6 . 1.560(8) ?
C5 C6' . 1.595(12) ?
C5 H5A . 0.9700 ?
C5 H5B . 0.9700 ?
C5 H5C . 0.9700 ?
C5 H5D . 0.9700 ?
C6 N2 . 1.448(7) ?
C6 H6A . 0.9700 ?
C6 H6B . 0.9700 ?
C6' N2 . 1.532(13) ?
C6' H6C . 0.9700 ?
C6' H6D . 0.9700 ?
C7 C8 . 1.459(6) ?
C7 H7A . 0.9700 ?
C7 H7B . 0.9700 ?
C8 N3 . 1.136(5) ?
O1 H1O1 . 0.8201 ?
O1 H2O1 . 0.8200 ?
O2 H1O2 . 0.8201 ?
O2 H2O2 . 0.8200 ?

loop_
_geom_hbond_atom_site_label_D
_geom_hbond_atom_site_label_H
_geom_hbond_atom_site_label_A
_geom_hbond_site_symmetry_A
_geom_hbond_distance_DH
_geom_hbond_distance_HA
_geom_hbond_distance_DA
_geom_hbond_angle_DHA
O1 H1O1 Br1 . 0.82 2.58 3.354(3) 158.7
O2 H1O2 O1 . 0.82 1.98 2.791(4) 170.4
O1 H2O1 O2 3_556 0.82 1.99 2.788(5) 163.8
O2 H2O2 Br1 3_556 0.82 2.50 3.314(3) 171.5
C7 H7A Br1 . 0.97 2.81 3.740(5) 161
C7 H7B Br1 2 0.97 2.92 3.792(8) 151
